data_4032305
loop_
_publ_author_name
'Ding, Ransheng'
'Bakhshi, Pegah R.'
'Wolf, Christian'

_publ_section_title
;
 Organocatalytic Insertion of Isatins into Aryl Difluoronitromethyl
 Ketones.
;
_journal_issue 2
_journal_name_full 'The Journal of organic chemistry'
_journal_page_first 1273
_journal_page_last 1278
_journal_paper_doi 10.1021/acs.joc.6b02704
_journal_volume 82
_journal_year 2017
_chemical_absolute_configuration unk
_chemical_formula_moiety 'C23 H17 F N2 O4'
_chemical_formula_sum 'C23 H17 F N2 O4'
_chemical_formula_weight 404.38
_chemical_name_systematic '(Z)-N-Benzyl-3-(fluoro(hydroxyimino)methyl)-2-oxoindolin-3-yl benzoate'
_space_group_crystal_system monoclinic
_space_group_IT_number 15
_space_group_name_Hall '-C 2yc'
_space_group_name_H-M_alt 'C 1 2/c 1'
_symmetry_cell_setting monoclinic
_symmetry_Int_Tables_number 15
_symmetry_space_group_name_Hall '-C 2yc'
_symmetry_space_group_name_H-M 'C 1 2/c 1'
_atom_sites_solution_hydrogens geom
_audit_creation_method SHELXL-2014/7
_cell_angle_alpha 90
_cell_angle_beta 109.844(2)
_cell_angle_gamma 90
_cell_formula_units_Z 8
_cell_length_a 17.187(2)
_cell_length_b 15.4893(19)
_cell_length_c 15.3026(18)
_cell_measurement_reflns_used 8177
_cell_measurement_temperature 296(2)
_cell_measurement_theta_max 28.241
_cell_measurement_theta_min 2.514
_cell_volume 3831.9(8)
_computing_cell_refinement 'SAINT v.8.34A, Bruker-AXS'
_computing_data_collection 'APEX 2, Bruker-AXS'
_computing_data_reduction 'SAINT v.8.34A, Bruker-AXS'
_computing_molecular_graphics 'X-SEED, L.Barbour (1999)'
_computing_structure_refinement 'SHELXL-2014/7 (Sheldrick, 2014)'
_computing_structure_solution 'SHELXS-Version 2013/1, G.Sheldrick'
_diffrn_ambient_temperature 296(2)
_diffrn_measured_fraction_theta_full 0.999
_diffrn_measured_fraction_theta_max 1.000
_diffrn_measurement_device_type 'Bruker APEXII CCD'
_diffrn_measurement_method 'omega scans'
_diffrn_radiation_probe x-ray
_diffrn_radiation_type MoK\a
_diffrn_radiation_wavelength 0.71073
_diffrn_reflns_av_R_equivalents 0.0351
_diffrn_reflns_av_unetI/netI 0.0240
_diffrn_reflns_Laue_measured_fraction_full 0.999
_diffrn_reflns_Laue_measured_fraction_max 1.000
_diffrn_reflns_limit_h_max 22
_diffrn_reflns_limit_h_min -22
_diffrn_reflns_limit_k_max 20
_diffrn_reflns_limit_k_min -20
_diffrn_reflns_limit_l_max 20
_diffrn_reflns_limit_l_min -20
_diffrn_reflns_number 26357
_diffrn_reflns_point_group_measured_fraction_full 0.999
_diffrn_reflns_point_group_measured_fraction_max 1.000
_diffrn_reflns_theta_full 25.000
_diffrn_reflns_theta_max 27.999
_diffrn_reflns_theta_min 1.821
_diffrn_source 'Sealed x-ray tube'
_exptl_absorpt_coefficient_mu 0.104
_exptl_absorpt_correction_T_max 0.7457
_exptl_absorpt_correction_T_min 0.6498
_exptl_absorpt_correction_type multi-scan
_exptl_absorpt_process_details 'SADABS-2012/1, G. Sheldrick'
_exptl_crystal_colour Colourless
_exptl_crystal_density_diffrn 1.402
_exptl_crystal_description Needle
_exptl_crystal_F_000 1680
_exptl_crystal_recrystallization_method 'Slow evaporation with chloroform'
_exptl_crystal_size_max 0.98
_exptl_crystal_size_mid 0.43
_exptl_crystal_size_min 0.39
_refine_diff_density_max 0.840
_refine_diff_density_min -0.413
_refine_diff_density_rms 0.055
_refine_ls_extinction_method none
_refine_ls_goodness_of_fit_ref 1.028
_refine_ls_hydrogen_treatment constr
_refine_ls_matrix_type full
_refine_ls_number_parameters 272
_refine_ls_number_reflns 4635
_refine_ls_number_restraints 0
_refine_ls_restrained_S_all 1.028
_refine_ls_R_factor_all 0.0565
_refine_ls_R_factor_gt 0.0457
_refine_ls_shift/su_max 0.000
_refine_ls_shift/su_mean 0.000
_refine_ls_structure_factor_coef Fsqd
_refine_ls_weighting_details 'w=1/[\s^2^(Fo^2^)+(0.0463P)^2^+7.3332P] where P=(Fo^2^+2Fc^2^)/3'
_refine_ls_weighting_scheme calc
_refine_ls_wR_factor_gt 0.1136
_refine_ls_wR_factor_ref 0.1185
_reflns_Friedel_coverage 0.000
_reflns_number_gt 3866
_reflns_number_total 4635
_reflns_threshold_expression 'I > 2\s(I)'
_cod_data_source_file jo6b02704_si_002.cif
_cod_data_source_block C:\Users\ZEUSDE~1\Desktop\16264\work\C2c_a
_cod_original_sg_symbol_H-M 'C 2/c'
_cod_database_code 4032305
_shelx_shelxl_version_number 2014/7
_shelx_space_group_comment
;
The symmetry employed for this shelxl refinement is uniquely defined
by the following loop, which should always be used as a source of
symmetry information in preference to the above space-group names.
They are only intended as comments.
;

loop_
_space_group_symop_operation_xyz
'x, y, z'
'-x, y, -z+1/2'
'x+1/2, y+1/2, z'
'-x+1/2, y+1/2, -z+1/2'
'-x, -y, -z'
'x, -y, z-1/2'
'-x+1/2, -y+1/2, -z'
'x+1/2, -y+1/2, z-1/2'

loop_
_atom_site_label
_atom_site_type_symbol
_atom_site_fract_x
_atom_site_fract_y
_atom_site_fract_z
_atom_site_U_iso_or_equiv
_atom_site_adp_type
_atom_site_occupancy
_atom_site_site_symmetry_order
_atom_site_calc_flag
_atom_site_refinement_flags_posn
_atom_site_refinement_flags_adp
F001 F 0.47410(6) 0.85546(7) 0.63821(8) 0.0315(3) Uani 1 1 d . .
O002 O 0.48889(7) 0.79341(7) 0.47933(8) 0.0171(2) Uani 1 1 d . .
O003 O 0.33200(7) 0.69657(8) 0.40266(8) 0.0214(3) Uani 1 1 d . .
O004 O 0.51553(7) 0.67400(7) 0.41095(8) 0.0218(3) Uani 1 1 d . .
O005 O 0.33068(7) 0.83766(8) 0.65501(9) 0.0235(3) Uani 1 1 d . .
H005 H 0.2811 0.8350 0.6471 0.028 Uiso 1 1 calc R U
N006 N 0.40279(8) 0.59670(9) 0.51416(9) 0.0167(3) Uani 1 1 d . .
N007 N 0.34886(9) 0.78326(9) 0.59216(10) 0.0218(3) Uani 1 1 d . .
C008 C 0.56331(9) 0.81020(10) 0.37547(10) 0.0158(3) Uani 1 1 d . .
C009 C 0.52069(9) 0.75124(10) 0.42055(11) 0.0161(3) Uani 1 1 d . .
C00A C 0.47922(9) 0.59537(10) 0.58846(11) 0.0163(3) Uani 1 1 d . .
C00B C 0.38794(9) 0.67572(10) 0.47329(11) 0.0171(3) Uani 1 1 d . .
C00C C 0.29377(9) 0.49680(10) 0.52824(10) 0.0158(3) Uani 1 1 d . .
C00D C 0.56282(10) 0.89947(10) 0.38568(11) 0.0190(3) Uani 1 1 d . .
H00D H 0.5322 0.9247 0.4187 0.023 Uiso 1 1 calc R U
C00E C 0.24489(10) 0.55918(10) 0.54981(11) 0.0176(3) Uani 1 1 d . .
H00E H 0.2514 0.6170 0.5376 0.021 Uiso 1 1 calc R U
C00F C 0.51707(10) 0.52672(11) 0.64420(11) 0.0196(3) Uani 1 1 d . .
H00F H 0.4926 0.4724 0.6366 0.023 Uiso 1 1 calc R U
C00G C 0.51611(9) 0.67701(10) 0.59972(11) 0.0164(3) Uani 1 1 d . .
C00H C 0.45613(9) 0.73787(10) 0.53358(11) 0.0161(3) Uani 1 1 d . .
C00I C 0.35236(10) 0.52015(11) 0.47749(11) 0.0192(3) Uani 1 1 d . .
H00A H 0.3888 0.4716 0.4806 0.023 Uiso 1 1 calc R U
H00B H 0.3205 0.5299 0.4126 0.023 Uiso 1 1 calc R U
C00J C 0.42055(10) 0.79656(10) 0.58870(11) 0.0187(3) Uani 1 1 d . .
C00K C 0.28437(10) 0.41060(10) 0.54825(12) 0.0199(3) Uani 1 1 d . .
H00K H 0.3167 0.3685 0.5338 0.024 Uiso 1 1 calc R U
C00L C 0.63025(10) 0.62335(12) 0.72462(11) 0.0226(3) Uani 1 1 d . .
H00L H 0.6813 0.6318 0.7709 0.027 Uiso 1 1 calc R U
C00M C 0.18635(10) 0.53535(11) 0.58952(11) 0.0207(3) Uani 1 1 d . .
H00M H 0.1528 0.5771 0.6023 0.025 Uiso 1 1 calc R U
C00N C 0.59112(10) 0.69237(11) 0.66805(11) 0.0199(3) Uani 1 1 d . .
H00N H 0.6150 0.7470 0.6762 0.024 Uiso 1 1 calc R U
C00O C 0.60722(10) 0.77218(11) 0.32347(11) 0.0192(3) Uani 1 1 d . .
H00O H 0.6055 0.7127 0.3146 0.023 Uiso 1 1 calc R U
C00P C 0.60845(11) 0.95041(11) 0.34617(12) 0.0226(3) Uani 1 1 d . .
H00P H 0.6080 1.0102 0.3520 0.027 Uiso 1 1 calc R U
C00Q C 0.65469(11) 0.91235(11) 0.29802(11) 0.0226(3) Uani 1 1 d . .
H00Q H 0.6871 0.9466 0.2740 0.027 Uiso 1 1 calc R U
C00R C 0.65319(10) 0.82370(12) 0.28522(12) 0.0224(3) Uani 1 1 d . .
H00R H 0.6830 0.7989 0.2510 0.027 Uiso 1 1 calc R U
C00S C 0.59370(11) 0.54232(12) 0.71248(12) 0.0225(3) Uani 1 1 d . .
H00S H 0.6209 0.4972 0.7508 0.027 Uiso 1 1 calc R U
C00T C 0.22677(11) 0.38685(12) 0.58986(13) 0.0249(4) Uani 1 1 d . .
H00T H 0.2213 0.3292 0.6039 0.030 Uiso 1 1 calc R U
C00U C 0.17781(11) 0.44918(12) 0.61017(12) 0.0253(4) Uani 1 1 d . .
H00U H 0.1392 0.4335 0.6376 0.030 Uiso 1 1 calc R U

loop_
_atom_site_aniso_label
_atom_site_aniso_U_11
_atom_site_aniso_U_22
_atom_site_aniso_U_33
_atom_site_aniso_U_23
_atom_site_aniso_U_13
_atom_site_aniso_U_12
F001 0.0236(5) 0.0305(6) 0.0418(6) -0.0166(5) 0.0129(5) -0.0044(4)
O002 0.0175(5) 0.0146(5) 0.0224(6) 0.0019(4) 0.0111(4) -0.0008(4)
O003 0.0162(5) 0.0276(6) 0.0204(6) 0.0034(5) 0.0063(4) -0.0006(5)
O004 0.0259(6) 0.0151(6) 0.0286(6) -0.0007(5) 0.0148(5) -0.0023(5)
O005 0.0205(6) 0.0254(6) 0.0272(6) -0.0028(5) 0.0113(5) 0.0010(5)
N006 0.0161(6) 0.0167(6) 0.0190(6) 0.0001(5) 0.0082(5) -0.0025(5)
N007 0.0240(7) 0.0227(7) 0.0209(7) 0.0035(6) 0.0102(6) 0.0079(6)
C008 0.0134(7) 0.0163(7) 0.0165(7) 0.0015(6) 0.0034(6) -0.0022(5)
C009 0.0135(7) 0.0168(7) 0.0185(7) 0.0008(6) 0.0060(6) 0.0003(6)
C00A 0.0169(7) 0.0175(7) 0.0184(7) -0.0002(6) 0.0109(6) -0.0003(6)
C00B 0.0148(7) 0.0196(7) 0.0206(7) 0.0005(6) 0.0106(6) -0.0013(6)
C00C 0.0144(7) 0.0180(7) 0.0150(7) -0.0009(6) 0.0048(6) -0.0032(6)
C00D 0.0208(8) 0.0170(7) 0.0202(7) 0.0000(6) 0.0080(6) -0.0004(6)
C00E 0.0199(7) 0.0174(7) 0.0158(7) 0.0008(6) 0.0063(6) -0.0002(6)
C00F 0.0254(8) 0.0174(8) 0.0222(8) 0.0032(6) 0.0162(7) 0.0024(6)
C00G 0.0162(7) 0.0162(7) 0.0192(7) 0.0016(6) 0.0093(6) 0.0012(6)
C00H 0.0144(7) 0.0151(7) 0.0208(7) 0.0022(6) 0.0086(6) -0.0010(6)
C00I 0.0212(8) 0.0184(8) 0.0215(8) -0.0034(6) 0.0120(6) -0.0049(6)
C00J 0.0182(7) 0.0170(7) 0.0215(8) 0.0011(6) 0.0074(6) 0.0011(6)
C00K 0.0189(7) 0.0164(7) 0.0249(8) 0.0003(6) 0.0082(6) -0.0001(6)
C00L 0.0170(7) 0.0329(9) 0.0181(8) 0.0032(7) 0.0060(6) 0.0038(7)
C00M 0.0183(7) 0.0267(8) 0.0187(8) -0.0028(6) 0.0083(6) 0.0008(6)
C00N 0.0173(7) 0.0226(8) 0.0212(8) -0.0006(6) 0.0087(6) -0.0014(6)
C00O 0.0211(8) 0.0176(8) 0.0192(7) 0.0004(6) 0.0071(6) -0.0004(6)
C00P 0.0264(8) 0.0168(8) 0.0237(8) 0.0015(6) 0.0075(7) -0.0051(6)
C00Q 0.0241(8) 0.0266(9) 0.0185(8) 0.0027(6) 0.0090(6) -0.0076(7)
C00R 0.0224(8) 0.0285(9) 0.0194(8) 0.0004(7) 0.0109(6) -0.0015(7)
C00S 0.0255(8) 0.0268(9) 0.0194(8) 0.0072(6) 0.0132(7) 0.0094(7)
C00T 0.0253(8) 0.0200(8) 0.0308(9) 0.0042(7) 0.0113(7) -0.0063(7)
C00U 0.0205(8) 0.0332(10) 0.0256(9) 0.0005(7) 0.0122(7) -0.0067(7)

loop_
_atom_type_symbol
_atom_type_description
_atom_type_scat_dispersion_real
_atom_type_scat_dispersion_imag
_atom_type_scat_source
C C 0.0033 0.0016 'International Tables Vol C Tables 4.2.6.8 and 6.1.1.4'
H H 0.0000 0.0000 'International Tables Vol C Tables 4.2.6.8 and 6.1.1.4'
N N 0.0061 0.0033 'International Tables Vol C Tables 4.2.6.8 and 6.1.1.4'
O O 0.0106 0.0060 'International Tables Vol C Tables 4.2.6.8 and 6.1.1.4'
F F 0.0171 0.0103 'International Tables Vol C Tables 4.2.6.8 and 6.1.1.4'

loop_
_geom_angle_atom_site_label_1
_geom_angle_atom_site_label_2
_geom_angle_atom_site_label_3
_geom_angle
C009 O002 C00H 114.64(12)
N007 O005 H005 109.5
C00B N006 C00A 111.16(13)
C00B N006 C00I 124.00(14)
C00A N006 C00I 124.28(13)
C00J N007 O005 112.33(14)
C00D C008 C00O 120.46(14)
C00D C008 C009 122.55(14)
C00O C008 C009 116.96(14)
O004 C009 O002 121.69(14)
O004 C009 C008 125.70(14)
O002 C009 C008 112.57(13)
C00F C00A C00G 121.44(15)
C00F C00A N006 128.44(15)
C00G C00A N006 110.11(13)
O003 C00B N006 127.88(15)
O003 C00B C00H 124.74(14)
N006 C00B C00H 107.37(13)
C00E C00C C00K 119.30(14)
C00E C00C C00I 121.17(14)
C00K C00C C00I 119.38(14)
C00P C00D C008 119.36(15)
C00P C00D H00D 120.3
C008 C00D H00D 120.3
C00C C00E C00M 120.27(15)
C00C C00E H00E 119.9
C00M C00E H00E 119.9
C00A C00F C00S 117.13(15)
C00A C00F H00F 121.4
C00S C00F H00F 121.4
C00N C00G C00A 121.20(15)
C00N C00G C00H 130.77(15)
C00A C00G C00H 107.75(13)
O002 C00H C00J 106.02(12)
O002 C00H C00G 116.76(12)
C00J C00H C00G 108.50(13)
O002 C00H C00B 113.09(12)
C00J C00H C00B 109.81(12)
C00G C00H C00B 102.56(12)
N006 C00I C00C 114.11(13)
N006 C00I H00A 108.7
C00C C00I H00A 108.7
N006 C00I H00B 108.7
C00C C00I H00B 108.7
H00A C00I H00B 107.6
N007 C00J F001 125.46(15)
N007 C00J C00H 120.74(15)
F001 C00J C00H 113.47(13)
C00C C00K C00T 120.43(15)
C00C C00K H00K 119.8
C00T C00K H00K 119.8
C00S C00L C00N 120.58(16)
C00S C00L H00L 119.7
C00N C00L H00L 119.7
C00U C00M C00E 120.13(16)
C00U C00M H00M 119.9
C00E C00M H00M 119.9
C00G C00N C00L 117.92(16)
C00G C00N H00N 121.0
C00L C00N H00N 121.0
C00R C00O C008 119.55(15)
C00R C00O H00O 120.2
C008 C00O H00O 120.2
C00Q C00P C00D 120.06(16)
C00Q C00P H00P 120.0
C00D C00P H00P 120.0
C00P C00Q C00R 120.67(15)
C00P C00Q H00Q 119.7
C00R C00Q H00Q 119.7
C00O C00R C00Q 119.81(16)
C00O C00R H00R 120.1
C00Q C00R H00R 120.1
C00L C00S C00F 121.72(15)
C00L C00S H00S 119.1
C00F C00S H00S 119.1
C00U C00T C00K 119.88(16)
C00U C00T H00T 120.1
C00K C00T H00T 120.1
C00T C00U C00M 119.96(15)
C00T C00U H00U 120.0
C00M C00U H00U 120.0

loop_
_geom_bond_atom_site_label_1
_geom_bond_atom_site_label_2
_geom_bond_distance
F001 C00J 1.3342(19)
O002 C009 1.3667(18)
O002 C00H 1.4366(18)
O003 C00B 1.221(2)
O004 C009 1.2051(19)
O005 N007 1.3915(18)
O005 H005 0.8200
N006 C00B 1.359(2)
N006 C00A 1.416(2)
N006 C00I 1.464(2)
N007 C00J 1.268(2)
C008 C00D 1.392(2)
C008 C00O 1.399(2)
C008 C009 1.480(2)
C00A C00F 1.380(2)
C00A C00G 1.399(2)
C00B C00H 1.555(2)
C00C C00E 1.392(2)
C00C C00K 1.391(2)
C00C C00I 1.510(2)
C00D C00P 1.387(2)
C00D H00D 0.9300
C00E C00M 1.390(2)
C00E H00E 0.9300
C00F C00S 1.397(2)
C00F H00F 0.9300
C00G C00N 1.377(2)
C00G C00H 1.506(2)
C00H C00J 1.504(2)
C00I H00A 0.9700
C00I H00B 0.9700
C00K C00T 1.396(2)
C00K H00K 0.9300
C00L C00S 1.388(3)
C00L C00N 1.396(2)
C00L H00L 0.9300
C00M C00U 1.391(3)
C00M H00M 0.9300
C00N H00N 0.9300
C00O C00R 1.385(2)
C00O H00O 0.9300
C00P C00Q 1.386(2)
C00P H00P 0.9300
C00Q C00R 1.386(2)
C00Q H00Q 0.9300
C00R H00R 0.9300
C00S H00S 0.9300
C00T C00U 1.384(3)
C00T H00T 0.9300
C00U H00U 0.9300
